data_7116988
loop_
_publ_author_name
'G. Gangadhararao'
'R. N. Prasad Tulichala'
'K. C. Kumara Swamy'

_publ_section_title
;
 Spontaneous resolution upon crystallization of allenyl-bis-phosphine
 oxides
;
_journal_name_full Chem.Commun.
_journal_page_first 7168
_journal_paper_doi 10.1039/C5cc00232J
_journal_volume 51
_journal_year 2015
_chemical_formula_sum 'C39 H33 Cl N O4 P2'
_chemical_formula_weight 677.05
_chemical_name_systematic
; 
 ? 
;
_space_group_IT_number 2
_symmetry_cell_setting triclinic
_symmetry_space_group_name_Hall '-P 1'
_symmetry_space_group_name_H-M 'P -1'
_atom_sites_solution_hydrogens geom
_atom_sites_solution_primary direct
_atom_sites_solution_secondary difmap
_audit_creation_method SHELXL-97
_audit_update_record
;
2014-12-30 deposited with the CCDC.
2015-03-17 downloaded from the CCDC.
;
_cell_angle_alpha 72.422(5)
_cell_angle_beta 88.076(5)
_cell_angle_gamma 69.077(5)
_cell_formula_units_Z 2
_cell_length_a 9.7782(6)
_cell_length_b 12.6735(7)
_cell_length_c 15.2180(9)
_cell_measurement_reflns_used 3968
_cell_measurement_temperature 293(2)
_cell_measurement_theta_max 28.8740
_cell_measurement_theta_min 3.3340
_cell_volume 1673.42(19)
_computing_cell_refinement 'CrysAlisPro, Oxford Diffraction Ltd.'
_computing_data_collection 'CrysAlisPro, Oxford Diffraction Ltd.'
_computing_data_reduction 'CrysAlisPro, Oxford Diffraction Ltd.'
_computing_structure_refinement 'SHELXL-97 (Sheldrick, 1997)'
_computing_structure_solution 'SHELXS-97 (Sheldrick, 1990)'
_diffrn_ambient_temperature 293(2)
_diffrn_measured_fraction_theta_full 0.998
_diffrn_measured_fraction_theta_max 0.998
_diffrn_measurement_device_type 'CCD area detector'
_diffrn_measurement_method 'phi and omega scans'
_diffrn_radiation_monochromator graphite
_diffrn_radiation_source 'fine-focus sealed tube'
_diffrn_radiation_type MoK\a
_diffrn_radiation_wavelength 0.71073
_diffrn_reflns_av_R_equivalents 0.0259
_diffrn_reflns_av_sigmaI/netI 0.0422
_diffrn_reflns_limit_h_max 11
_diffrn_reflns_limit_h_min -11
_diffrn_reflns_limit_k_max 11
_diffrn_reflns_limit_k_min -15
_diffrn_reflns_limit_l_max 16
_diffrn_reflns_limit_l_min -18
_diffrn_reflns_number 10471
_diffrn_reflns_theta_full 25.00
_diffrn_reflns_theta_max 25.00
_diffrn_reflns_theta_min 2.84
_diffrn_standards_decay_% none
_diffrn_standards_interval_count 'not applicable'
_diffrn_standards_interval_time 'not applicable'
_diffrn_standards_number 'not applicable'
_exptl_absorpt_coefficient_mu 0.253
_exptl_absorpt_correction_T_max 1.00000
_exptl_absorpt_correction_T_min 0.65712
_exptl_absorpt_correction_type multi-scan
_exptl_absorpt_process_details 'CrysAlisPro, Oxford Diffraction Ltd.'
_exptl_crystal_colour colorless
_exptl_crystal_density_diffrn 1.344
_exptl_crystal_density_method 'not measured'
_exptl_crystal_description blocks
_exptl_crystal_F_000 706
_exptl_crystal_recrystallization_method 'Re-crystallisation from solvent: '
_exptl_crystal_size_max 0.24
_exptl_crystal_size_mid 0.22
_exptl_crystal_size_min 0.20
_refine_diff_density_max 0.408
_refine_diff_density_min -0.462
_refine_diff_density_rms 0.052
_refine_ls_extinction_method none
_refine_ls_goodness_of_fit_ref 1.061
_refine_ls_hydrogen_treatment constr
_refine_ls_matrix_type full
_refine_ls_number_parameters 424
_refine_ls_number_reflns 5885
_refine_ls_number_restraints 0
_refine_ls_restrained_S_all 1.061
_refine_ls_R_factor_all 0.0726
_refine_ls_R_factor_gt 0.0534
_refine_ls_shift/su_max 0.000
_refine_ls_shift/su_mean 0.000
_refine_ls_structure_factor_coef Fsqd
_refine_ls_weighting_details 'calc w=1/[\s^2^(Fo^2^)+(0.0797P)^2^+0.4115P] where P=(Fo^2^+2Fc^2^)/3'
_refine_ls_weighting_scheme calc
_refine_ls_wR_factor_gt 0.1409
_refine_ls_wR_factor_ref 0.1545
_reflns_number_gt 4453
_reflns_number_total 5885
_reflns_threshold_expression >2sigma(I)
_cod_data_source_file c5cc00232j2.cif
_cod_data_source_block compound-13
_cod_original_cell_volume 1673.42(17)
_cod_original_sg_symbol_H-M P-1
_cod_database_code 7116988

loop_
_symmetry_equiv_pos_as_xyz
'x, y, z'
'-x, -y, -z'

loop_
_atom_site_label
_atom_site_type_symbol
_atom_site_fract_x
_atom_site_fract_y
_atom_site_fract_z
_atom_site_U_iso_or_equiv
_atom_site_adp_type
_atom_site_occupancy
_atom_site_symmetry_multiplicity
_atom_site_calc_flag
_atom_site_refinement_flags
_atom_site_disorder_assembly
_atom_site_disorder_group
P1 P 0.68595(7) 0.92220(6) 0.23884(5) 0.0380(2) Uani 1 1 d . . .
P2 P 1.12933(7) 0.58901(6) 0.29288(5) 0.0387(2) Uani 1 1 d . . .
Cl1 Cl 1.02384(15) 0.62407(10) -0.09016(7) 0.0983(4) Uani 1 1 d . . .
O1 O 0.5890(2) 1.04504(16) 0.18841(13) 0.0490(5) Uani 1 1 d . . .
O2 O 1.0099(2) 0.54518(17) 0.32418(13) 0.0522(5) Uani 1 1 d . . .
C19 C 0.8770(3) 0.9085(2) 0.25324(17) 0.0383(6) Uani 1 1 d . . .
C21 C 1.0671(3) 0.7349(2) 0.20435(18) 0.0369(6) Uani 1 1 d . . .
C20 C 0.9761(3) 0.8246(2) 0.22752(17) 0.0385(6) Uani 1 1 d . . .
C22 C 1.2173(3) 0.6053(2) 0.38690(19) 0.0434(6) Uani 1 1 d . . .
C7 C 0.6809(3) 0.8206(2) 0.17943(18) 0.0411(6) Uani 1 1 d . . .
C1 C 0.6439(3) 0.8704(2) 0.35679(18) 0.0395(6) Uani 1 1 d . . .
C39 C 1.0533(3) 0.6890(2) 0.05852(19) 0.0477(7) Uani 1 1 d . . .
H39 H 1.0006 0.6418 0.0877 0.057 Uiso 1 1 calc R . .
C28 C 1.2640(3) 0.4912(2) 0.24067(18) 0.0404(6) Uani 1 1 d . . .
C34 C 1.1008(3) 0.7481(2) 0.10617(18) 0.0408(6) Uani 1 1 d . . .
C13 C 0.9117(3) 0.9918(2) 0.29231(18) 0.0420(6) Uani 1 1 d . . .
N1 N 1.2321(3) 0.8830(3) 0.1040(2) 0.0630(7) Uani 1 1 d . . .
C33 C 1.2394(3) 0.3918(2) 0.23705(19) 0.0490(7) Uani 1 1 d . . .
H33 H 1.1556 0.3788 0.2602 0.059 Uiso 1 1 calc R . .
C29 C 1.3878(3) 0.5101(3) 0.2039(2) 0.0572(8) Uani 1 1 d . . .
H29 H 1.4055 0.5773 0.2045 0.069 Uiso 1 1 calc R . .
C6 C 0.7464(3) 0.7793(3) 0.42378(19) 0.0524(7) Uani 1 1 d . . .
H6 H 0.8387 0.7392 0.4077 0.063 Uiso 1 1 calc R . .
C18 C 0.8086(3) 1.0758(3) 0.3169(2) 0.0514(7) Uani 1 1 d . . .
H18A H 0.7561 1.0359 0.3619 0.062 Uiso 1 1 calc R . .
H18B H 0.7401 1.1231 0.2627 0.062 Uiso 1 1 calc R . .
C35 C 1.1759(3) 0.8192(2) 0.0577(2) 0.0485(7) Uani 1 1 d . . .
C8 C 0.6442(3) 0.8670(3) 0.0853(2) 0.0552(8) Uani 1 1 d . . .
H8 H 0.6256 0.9471 0.0556 0.066 Uiso 1 1 calc R . .
O4 O 1.3127(3) 0.8271(3) 0.1738(2) 0.0773(7) Uani 1 1 d . . .
C32 C 1.3384(4) 0.3113(3) 0.1992(2) 0.0635(9) Uani 1 1 d . . .
H32 H 1.3215 0.2442 0.1977 0.076 Uiso 1 1 calc R . .
C12 C 0.7075(3) 0.7016(3) 0.2232(2) 0.0506(7) Uani 1 1 d . . .
H12 H 0.7309 0.6694 0.2868 0.061 Uiso 1 1 calc R . .
C23 C 1.1672(4) 0.5729(3) 0.4739(2) 0.0562(8) Uani 1 1 d . . .
H23 H 1.0893 0.5461 0.4813 0.067 Uiso 1 1 calc R . .
C38 C 1.0837(4) 0.6995(3) -0.0324(2) 0.0572(8) Uani 1 1 d . . .
C9 C 0.6347(4) 0.7952(3) 0.0348(2) 0.0681(9) Uani 1 1 d . . .
H9 H 0.6094 0.8269 -0.0287 0.082 Uiso 1 1 calc R . .
C31 C 1.4602(4) 0.3306(3) 0.1644(2) 0.0659(9) Uani 1 1 d . . .
H31 H 1.5267 0.2764 0.1392 0.079 Uiso 1 1 calc R . .
C30 C 1.4850(4) 0.4291(3) 0.1663(3) 0.0701(10) Uani 1 1 d . . .
H30 H 1.5683 0.4419 0.1419 0.084 Uiso 1 1 calc R . .
C36 C 1.2042(4) 0.8312(3) -0.0331(2) 0.0634(9) Uani 1 1 d . . .
H36 H 1.2534 0.8807 -0.0635 0.076 Uiso 1 1 calc R . .
C10 C 0.6627(4) 0.6781(3) 0.0786(3) 0.0681(9) Uani 1 1 d . . .
H10 H 0.6569 0.6295 0.0447 0.082 Uiso 1 1 calc R . .
C37 C 1.1590(4) 0.7696(3) -0.0777(2) 0.0658(9) Uani 1 1 d . . .
H37 H 1.1793 0.7751 -0.1387 0.079 Uiso 1 1 calc R . .
C2 C 0.5077(3) 0.9270(3) 0.3807(2) 0.0565(8) Uani 1 1 d . . .
H2 H 0.4372 0.9874 0.3359 0.068 Uiso 1 1 calc R . .
C5 C 0.7125(4) 0.7475(3) 0.5141(2) 0.0583(8) Uani 1 1 d . . .
H5 H 0.7824 0.6870 0.5591 0.070 Uiso 1 1 calc R . .
C26 C 1.3989(4) 0.6504(3) 0.4538(3) 0.0744(10) Uani 1 1 d . . .
H26 H 1.4778 0.6761 0.4471 0.089 Uiso 1 1 calc R . .
C4 C 0.5771(4) 0.8043(3) 0.5375(2) 0.0603(8) Uani 1 1 d . . .
H4 H 0.5542 0.7819 0.5985 0.072 Uiso 1 1 calc R . .
O3 O 1.1947(4) 0.9895(3) 0.0687(2) 0.1098(11) Uani 1 1 d . . .
C24 C 1.2334(5) 0.5807(3) 0.5490(2) 0.0744(10) Uani 1 1 d . . .
H24 H 1.1990 0.5601 0.6071 0.089 Uiso 1 1 calc R . .
C27 C 1.3334(3) 0.6448(3) 0.3781(2) 0.0573(8) Uani 1 1 d . . .
H27 H 1.3672 0.6678 0.3202 0.069 Uiso 1 1 calc R . .
C16 C 0.9928(5) 1.1440(5) 0.3644(4) 0.1198(19) Uani 1 1 d . . .
H16A H 1.0013 1.2201 0.3330 0.144 Uiso 1 1 calc R . .
H16B H 1.0197 1.1259 0.4295 0.144 Uiso 1 1 calc R . .
C3 C 0.4748(4) 0.8940(3) 0.4722(2) 0.0682(9) Uani 1 1 d . . .
H3 H 0.3826 0.9333 0.4889 0.082 Uiso 1 1 calc R . .
C11 C 0.6992(4) 0.6309(3) 0.1719(2) 0.0638(9) Uani 1 1 d . . .
H11 H 0.7185 0.5506 0.2010 0.077 Uiso 1 1 calc R . .
C17 C 0.8358(4) 1.1622(3) 0.3558(3) 0.0653(9) Uani 1 1 d . . .
H17A H 0.7823 1.2423 0.3161 0.078 Uiso 1 1 calc R . .
H17B H 0.7982 1.1544 0.4163 0.078 Uiso 1 1 calc R . .
C14 C 1.0699(3) 0.9756(3) 0.3025(3) 0.0708(10) Uani 1 1 d . . .
H14A H 1.1229 0.8976 0.3456 0.085 Uiso 1 1 calc R . .
H14B H 1.1106 0.9787 0.2432 0.085 Uiso 1 1 calc R . .
C25 C 1.3492(5) 0.6185(3) 0.5388(3) 0.0786(11) Uani 1 1 d . . .
H25 H 1.3941 0.6225 0.5900 0.094 Uiso 1 1 calc R . .
C15 C 1.0925(5) 1.0657(6) 0.3355(5) 0.158(3) Uani 1 1 d . . .
H15A H 1.1695 1.0225 0.3857 0.189 Uiso 1 1 calc R . .
H15B H 1.1340 1.1101 0.2857 0.189 Uiso 1 1 calc R . .

loop_
_atom_site_aniso_label
_atom_site_aniso_U_11
_atom_site_aniso_U_22
_atom_site_aniso_U_33
_atom_site_aniso_U_23
_atom_site_aniso_U_13
_atom_site_aniso_U_12
P1 0.0380(4) 0.0310(4) 0.0393(4) -0.0087(3) 0.0054(3) -0.0080(3)
P2 0.0377(4) 0.0320(4) 0.0446(4) -0.0101(3) 0.0066(3) -0.0122(3)
Cl1 0.1573(11) 0.0994(8) 0.0592(6) -0.0297(5) 0.0055(6) -0.0666(8)
O1 0.0495(11) 0.0348(10) 0.0496(11) -0.0084(9) 0.0016(9) -0.0041(8)
O2 0.0482(11) 0.0487(11) 0.0575(12) -0.0051(10) 0.0081(9) -0.0249(9)
C19 0.0416(14) 0.0299(13) 0.0395(14) -0.0083(11) 0.0081(11) -0.0110(11)
C21 0.0317(13) 0.0329(13) 0.0445(14) -0.0109(11) 0.0093(11) -0.0114(11)
C20 0.0374(14) 0.0356(13) 0.0409(14) -0.0057(12) 0.0066(11) -0.0167(12)
C22 0.0462(15) 0.0286(13) 0.0515(16) -0.0150(12) 0.0035(12) -0.0071(12)
C7 0.0355(14) 0.0386(14) 0.0482(15) -0.0148(13) 0.0059(11) -0.0112(11)
C1 0.0421(15) 0.0352(14) 0.0442(14) -0.0148(12) 0.0071(12) -0.0159(12)
C39 0.0492(16) 0.0398(15) 0.0472(16) -0.0087(13) 0.0075(13) -0.0123(13)
C28 0.0398(14) 0.0302(13) 0.0465(15) -0.0120(12) -0.0014(11) -0.0069(11)
C34 0.0376(14) 0.0329(13) 0.0434(14) -0.0080(12) 0.0083(11) -0.0067(11)
C13 0.0409(15) 0.0353(14) 0.0458(15) -0.0094(12) 0.0056(12) -0.0121(12)
N1 0.0669(18) 0.0606(18) 0.0724(19) -0.0216(16) 0.0303(16) -0.0371(15)
C33 0.0624(18) 0.0425(15) 0.0464(16) -0.0142(13) 0.0016(13) -0.0233(14)
C29 0.0482(17) 0.0441(16) 0.088(2) -0.0342(17) 0.0148(16) -0.0163(14)
C6 0.0474(17) 0.0523(17) 0.0465(16) -0.0105(14) 0.0050(13) -0.0095(14)
C18 0.0573(18) 0.0445(16) 0.0558(17) -0.0177(14) 0.0120(14) -0.0214(14)
C35 0.0495(16) 0.0418(15) 0.0539(17) -0.0126(14) 0.0165(13) -0.0191(13)
C8 0.068(2) 0.0502(17) 0.0477(17) -0.0135(14) 0.0048(14) -0.0237(15)
O4 0.0665(16) 0.0894(19) 0.0889(19) -0.0338(16) 0.0086(14) -0.0386(14)
C32 0.088(2) 0.0425(17) 0.067(2) -0.0289(16) 0.0036(18) -0.0229(17)
C12 0.0537(17) 0.0453(16) 0.0527(17) -0.0116(14) -0.0018(13) -0.0204(14)
C23 0.0624(19) 0.0475(17) 0.0545(18) -0.0193(15) 0.0082(15) -0.0127(15)
C38 0.068(2) 0.0527(18) 0.0440(16) -0.0115(14) 0.0027(14) -0.0167(16)
C9 0.090(3) 0.073(2) 0.0488(18) -0.0211(18) 0.0035(17) -0.036(2)
C31 0.065(2) 0.0506(19) 0.081(2) -0.0376(18) 0.0049(18) -0.0059(16)
C30 0.0512(19) 0.064(2) 0.104(3) -0.046(2) 0.0221(18) -0.0164(16)
C36 0.067(2) 0.0583(19) 0.0585(19) -0.0066(17) 0.0217(16) -0.0260(17)
C10 0.079(2) 0.064(2) 0.076(2) -0.0347(19) -0.0037(18) -0.0303(19)
C37 0.077(2) 0.067(2) 0.0444(17) -0.0101(16) 0.0163(16) -0.0224(19)
C2 0.0435(17) 0.0610(19) 0.0542(17) -0.0117(15) 0.0098(13) -0.0123(14)
C5 0.071(2) 0.0602(19) 0.0402(16) -0.0080(15) -0.0001(15) -0.0261(17)
C26 0.074(2) 0.070(2) 0.093(3) -0.048(2) -0.004(2) -0.0227(19)
C4 0.083(2) 0.069(2) 0.0409(16) -0.0186(16) 0.0144(16) -0.0408(19)
O3 0.177(3) 0.0615(17) 0.107(2) -0.0206(16) 0.027(2) -0.068(2)
C24 0.103(3) 0.059(2) 0.051(2) -0.0260(17) 0.0002(19) -0.010(2)
C27 0.062(2) 0.0509(18) 0.065(2) -0.0255(16) 0.0068(15) -0.0210(15)
C16 0.090(3) 0.127(4) 0.203(6) -0.114(4) 0.030(3) -0.058(3)
C3 0.062(2) 0.078(2) 0.069(2) -0.028(2) 0.0307(18) -0.0286(19)
C11 0.078(2) 0.0451(17) 0.074(2) -0.0202(17) -0.0070(18) -0.0270(17)
C17 0.072(2) 0.0567(19) 0.078(2) -0.0368(18) 0.0144(18) -0.0243(17)
C14 0.0497(19) 0.068(2) 0.102(3) -0.044(2) 0.0029(18) -0.0151(17)
C25 0.089(3) 0.064(2) 0.083(3) -0.046(2) -0.017(2) -0.006(2)
C15 0.049(2) 0.176(5) 0.314(9) -0.185(6) -0.002(3) -0.024(3)

loop_
_atom_type_symbol
_atom_type_description
_atom_type_scat_dispersion_real
_atom_type_scat_dispersion_imag
_atom_type_scat_source
C C 0.0033 0.0016 'International Tables Vol C Tables 4.2.6.8 and 6.1.1.4'
H H 0.0000 0.0000 'International Tables Vol C Tables 4.2.6.8 and 6.1.1.4'
N N 0.0061 0.0033 'International Tables Vol C Tables 4.2.6.8 and 6.1.1.4'
O O 0.0106 0.0060 'International Tables Vol C Tables 4.2.6.8 and 6.1.1.4'
P P 0.1023 0.0942 'International Tables Vol C Tables 4.2.6.8 and 6.1.1.4'
Cl Cl 0.1484 0.1585 'International Tables Vol C Tables 4.2.6.8 and 6.1.1.4'

loop_
_geom_angle_atom_site_label_1
_geom_angle_atom_site_label_2
_geom_angle_atom_site_label_3
_geom_angle
_geom_angle_site_symmetry_1
_geom_angle_site_symmetry_3
O1 P1 C7 111.02(12) . .
O1 P1 C1 113.59(11) . .
C7 P1 C1 109.19(12) . .
O1 P1 C19 112.25(12) . .
C7 P1 C19 108.05(12) . .
C1 P1 C19 102.29(12) . .
O2 P2 C22 111.02(13) . .
O2 P2 C28 111.31(12) . .
C22 P2 C28 109.63(12) . .
O2 P2 C21 113.47(11) . .
C22 P2 C21 105.91(12) . .
C28 P2 C21 105.20(12) . .
C20 C19 C13 123.9(2) . .
C20 C19 P1 116.6(2) . .
C13 C19 P1 119.46(18) . .
C20 C21 C34 120.7(2) . .
C20 C21 P2 117.43(19) . .
C34 C21 P2 121.23(17) . .
C21 C20 C19 174.6(3) . .
C27 C22 C23 118.7(3) . .
C27 C22 P2 123.9(2) . .
C23 C22 P2 117.3(2) . .
C8 C7 C12 119.4(3) . .
C8 C7 P1 116.9(2) . .
C12 C7 P1 123.7(2) . .
C2 C1 C6 119.4(3) . .
C2 C1 P1 118.3(2) . .
C6 C1 P1 122.2(2) . .
C34 C39 C38 120.3(3) . .
C34 C39 H39 119.8 . .
C38 C39 H39 119.8 . .
C33 C28 C29 118.6(2) . .
C33 C28 P2 116.9(2) . .
C29 C28 P2 124.5(2) . .
C39 C34 C35 116.8(2) . .
C39 C34 C21 119.3(2) . .
C35 C34 C21 123.9(2) . .
C18 C13 C19 122.2(3) . .
C18 C13 C14 121.1(3) . .
C19 C13 C14 116.8(2) . .
O4 N1 O3 124.1(3) . .
O4 N1 C35 118.6(3) . .
O3 N1 C35 117.2(3) . .
C28 C33 C32 120.6(3) . .
C28 C33 H33 119.7 . .
C32 C33 H33 119.7 . .
C30 C29 C28 119.9(3) . .
C30 C29 H29 120.0 . .
C28 C29 H29 120.0 . .
C5 C6 C1 120.3(3) . .
C5 C6 H6 119.9 . .
C1 C6 H6 119.9 . .
C13 C18 C17 124.8(3) . .
C13 C18 H18A 106.1 . .
C17 C18 H18A 106.1 . .
C13 C18 H18B 106.1 . .
C17 C18 H18B 106.1 . .
H18A C18 H18B 106.3 . .
C36 C35 C34 123.0(3) . .
C36 C35 N1 117.0(3) . .
C34 C35 N1 120.0(2) . .
C7 C8 C9 120.5(3) . .
C7 C8 H8 119.8 . .
C9 C8 H8 119.8 . .
C31 C32 C33 120.0(3) . .
C31 C32 H32 120.0 . .
C33 C32 H32 120.0 . .
C11 C12 C7 119.5(3) . .
C11 C12 H12 120.2 . .
C7 C12 H12 120.2 . .
C24 C23 C22 119.8(3) . .
C24 C23 H23 120.1 . .
C22 C23 H23 120.1 . .
C37 C38 C39 121.3(3) . .
C37 C38 Cl1 119.3(2) . .
C39 C38 Cl1 119.4(2) . .
C10 C9 C8 119.5(3) . .
C10 C9 H9 120.3 . .
C8 C9 H9 120.3 . .
C32 C31 C30 120.1(3) . .
C32 C31 H31 119.9 . .
C30 C31 H31 119.9 . .
C31 C30 C29 120.7(3) . .
C31 C30 H30 119.6 . .
C29 C30 H30 119.6 . .
C37 C36 C35 118.9(3) . .
C37 C36 H36 120.5 . .
C35 C36 H36 120.5 . .
C9 C10 C11 120.6(3) . .
C9 C10 H10 119.7 . .
C11 C10 H10 119.7 . .
C36 C37 C38 119.7(3) . .
C36 C37 H37 120.2 . .
C38 C37 H37 120.2 . .
C1 C2 C3 119.7(3) . .
C1 C2 H2 120.1 . .
C3 C2 H2 120.1 . .
C4 C5 C6 120.1(3) . .
C4 C5 H5 120.0 . .
C6 C5 H5 120.0 . .
C25 C26 C27 120.3(4) . .
C25 C26 H26 119.8 . .
C27 C26 H26 119.8 . .
C5 C4 C3 120.3(3) . .
C5 C4 H4 119.9 . .
C3 C4 H4 119.9 . .
C25 C24 C23 120.4(3) . .
C25 C24 H24 119.8 . .
C23 C24 H24 119.8 . .
C26 C27 C22 120.6(3) . .
C26 C27 H27 119.7 . .
C22 C27 H27 119.7 . .
C15 C16 C17 122.2(4) . .
C15 C16 H16A 106.8 . .
C17 C16 H16A 106.8 . .
C15 C16 H16B 106.8 . .
C17 C16 H16B 106.8 . .
H16A C16 H16B 106.6 . .
C4 C3 C2 120.2(3) . .
C4 C3 H3 119.9 . .
C2 C3 H3 119.9 . .
C10 C11 C12 120.5(3) . .
C10 C11 H11 119.8 . .
C12 C11 H11 119.8 . .
C16 C17 C18 112.6(3) . .
C16 C17 H17A 109.1 . .
C18 C17 H17A 109.1 . .
C16 C17 H17B 109.1 . .
C18 C17 H17B 109.1 . .
H17A C17 H17B 107.8 . .
C15 C14 C13 112.9(3) . .
C15 C14 H14A 109.0 . .
C13 C14 H14A 109.0 . .
C15 C14 H14B 109.0 . .
C13 C14 H14B 109.0 . .
H14A C14 H14B 107.8 . .
C26 C25 C24 120.1(4) . .
C26 C25 H25 119.9 . .
C24 C25 H25 119.9 . .
C16 C15 C14 125.9(4) . .
C16 C15 H15A 105.8 . .
C14 C15 H15A 105.8 . .
C16 C15 H15B 105.8 . .
C14 C15 H15B 105.8 . .
H15A C15 H15B 106.2 . .

loop_
_geom_bond_atom_site_label_1
_geom_bond_atom_site_label_2
_geom_bond_distance
_geom_bond_site_symmetry_2
P1 O1 1.4779(19) .
P1 C7 1.797(3) .
P1 C1 1.804(3) .
P1 C19 1.828(3) .
P2 O2 1.4713(19) .
P2 C22 1.794(3) .
P2 C28 1.806(3) .
P2 C21 1.831(3) .
Cl1 C38 1.724(3) .
C19 C20 1.309(3) .
C19 C13 1.493(4) .
C21 C20 1.306(3) .
C21 C34 1.492(3) .
C22 C27 1.383(4) .
C22 C23 1.390(4) .
C7 C8 1.379(4) .
C7 C12 1.383(4) .
C1 C2 1.365(4) .
C1 C6 1.381(4) .
C39 C34 1.379(4) .
C39 C38 1.381(4) .
C39 H39 0.9300 .
C28 C33 1.381(4) .
C28 C29 1.384(4) .
C34 C35 1.388(4) .
C13 C18 1.319(4) .
C13 C14 1.494(4) .
N1 O4 1.207(4) .
N1 O3 1.212(4) .
N1 C35 1.462(4) .
C33 C32 1.386(4) .
C33 H33 0.9300 .
C29 C30 1.381(4) .
C29 H29 0.9300 .
C6 C5 1.375(4) .
C6 H6 0.9300 .
C18 C17 1.493(4) .
C18 H18A 0.9700 .
C18 H18B 0.9700 .
C35 C36 1.373(4) .
C8 C9 1.384(4) .
C8 H8 0.9300 .
C32 C31 1.359(5) .
C32 H32 0.9300 .
C12 C11 1.376(4) .
C12 H12 0.9300 .
C23 C24 1.379(5) .
C23 H23 0.9300 .
C38 C37 1.368(5) .
C9 C10 1.359(5) .
C9 H9 0.9300 .
C31 C30 1.363(5) .
C31 H31 0.9300 .
C30 H30 0.9300 .
C36 C37 1.362(5) .
C36 H36 0.9300 .
C10 C11 1.368(5) .
C10 H10 0.9300 .
C37 H37 0.9300 .
C2 C3 1.390(4) .
C2 H2 0.9300 .
C5 C4 1.357(5) .
C5 H5 0.9300 .
C26 C25 1.363(5) .
C26 C27 1.369(5) .
C26 H26 0.9300 .
C4 C3 1.361(5) .
C4 H4 0.9300 .
C24 C25 1.366(6) .
C24 H24 0.9300 .
C27 H27 0.9300 .
C16 C15 1.294(6) .
C16 C17 1.473(5) .
C16 H16A 0.9700 .
C16 H16B 0.9700 .
C3 H3 0.9300 .
C11 H11 0.9300 .
C17 H17A 0.9700 .
C17 H17B 0.9700 .
C14 C15 1.462(5) .
C14 H14A 0.9700 .
C14 H14B 0.9700 .
C25 H25 0.9300 .
C15 H15A 0.9700 .
C15 H15B 0.9700 .
